data_4336986
loop_
_publ_author_name
'Laleh Tahsini'
'Sarah E. Specht'
'June S. Lum'
'Joshua J. M. Nelson'
'Alexandra F. Long'
'James A. Golen'
'Arnold L. Rheingold'
'Linda H. Doerrer'

_publ_section_title
;
 Structural and Electronic Properties of Old and New A2[M(pinF)2]
 Complexes
;
_journal_name_full 'Inorganic Chemistry'
_journal_page_first 14050
_journal_page_last 14063
_journal_paper_doi 10.1021/ic401837y
_journal_volume 52
_journal_year 2013
_chemical_formula_moiety 'C12 H6 Cu F24 K2 O8'
_chemical_formula_sum 'C12 H6 Cu F24 K2 O8'
_chemical_formula_weight 875.91
_chemical_name_systematic
; 
 ? 
;
_space_group_IT_number 64
_symmetry_cell_setting orthorhombic
_symmetry_space_group_name_Hall '-C 2ac 2'
_symmetry_space_group_name_H-M 'C m c a'
_atom_sites_solution_hydrogens geom
_atom_sites_solution_primary direct
_atom_sites_solution_secondary difmap
_audit_creation_method SHELXL-97
_cell_angle_alpha 90.00
_cell_angle_beta 90.00
_cell_angle_gamma 90.00
_cell_formula_units_Z 4
_cell_length_a 20.380(7)
_cell_length_b 11.210(3)
_cell_length_c 10.697(3)
_cell_measurement_reflns_used 9973
_cell_measurement_temperature 100(2)
_cell_measurement_theta_max 28.10
_cell_measurement_theta_min 2.76
_cell_volume 2443.8(13)
_computing_cell_refinement 'Bruker SMART'
_computing_data_collection 'Bruker SMART'
_computing_data_reduction 'Bruker SAINT'
_computing_molecular_graphics 'Bruker SHELXTL'
_computing_publication_material 'Bruker SHELXTL'
_computing_structure_refinement 'SHELXL-97 (Sheldrick, 2008)'
_computing_structure_solution 'SHELXS-97 (Sheldrick, 2008)'
_diffrn_ambient_temperature 100(2)
_diffrn_measured_fraction_theta_full 1.000
_diffrn_measured_fraction_theta_max 0.980
_diffrn_measurement_device_type 'CCD area detector'
_diffrn_measurement_method 'phi and omega scans'
_diffrn_radiation_monochromator graphite
_diffrn_radiation_source 'fine-focus sealed tube'
_diffrn_radiation_type MoK\a
_diffrn_radiation_wavelength 0.71073
_diffrn_reflns_av_R_equivalents 0.0863
_diffrn_reflns_av_sigmaI/netI 0.0452
_diffrn_reflns_limit_h_max 26
_diffrn_reflns_limit_h_min -26
_diffrn_reflns_limit_k_max 14
_diffrn_reflns_limit_k_min -14
_diffrn_reflns_limit_l_max 13
_diffrn_reflns_limit_l_min -14
_diffrn_reflns_number 13994
_diffrn_reflns_theta_full 25.00
_diffrn_reflns_theta_max 28.15
_diffrn_reflns_theta_min 2.00
_exptl_absorpt_coefficient_mu 1.460
_exptl_absorpt_correction_T_max 0.8678
_exptl_absorpt_correction_T_min 0.6686
_exptl_absorpt_correction_type multi-scan
_exptl_absorpt_process_details sadabs
_exptl_crystal_colour blue
_exptl_crystal_density_diffrn 2.381
_exptl_crystal_description BLOCK
_exptl_crystal_F_000 1700
_exptl_crystal_size_max 0.30
_exptl_crystal_size_mid 0.25
_exptl_crystal_size_min 0.10
_refine_diff_density_max 0.895
_refine_diff_density_min -0.990
_refine_diff_density_rms 0.125
_refine_ls_extinction_method none
_refine_ls_goodness_of_fit_ref 1.070
_refine_ls_hydrogen_treatment constr
_refine_ls_matrix_type full
_refine_ls_number_parameters 112
_refine_ls_number_reflns 1512
_refine_ls_number_restraints 6
_refine_ls_restrained_S_all 1.159
_refine_ls_R_factor_all 0.0426
_refine_ls_R_factor_gt 0.0410
_refine_ls_shift/su_max 0.001
_refine_ls_shift/su_mean 0.000
_refine_ls_structure_factor_coef Fsqd
_refine_ls_weighting_details 'calc w=1/[\s^2^(Fo^2^)+(0.0616P)^2^+5.5581P] where P=(Fo^2^+2Fc^2^)/3'
_refine_ls_weighting_scheme calc
_refine_ls_wR_factor_gt 0.1084
_refine_ls_wR_factor_ref 0.1102
_reflns_number_gt 1425
_reflns_number_total 1512
_reflns_threshold_expression >2sigma(I)
_cod_data_source_file ic401837y_si_002_5.cif
_cod_data_source_block lhd135a_Compound_6
_cod_original_cell_volume 2443.7(12)
_cod_original_sg_symbol_Hall '-C 2bc 2'
_cod_database_code 4336986

loop_
_symmetry_equiv_pos_as_xyz
'x, y, z'
'-x, -y+1/2, z+1/2'
'-x, y+1/2, -z+1/2'
'x, -y, -z'
'x+1/2, y+1/2, z'
'-x+1/2, -y+1, z+1/2'
'-x+1/2, y+1, -z+1/2'
'x+1/2, -y+1/2, -z'
'-x, -y, -z'
'x, y-1/2, -z-1/2'
'x, -y-1/2, z-1/2'
'-x, y, z'
'-x+1/2, -y+1/2, -z'
'x+1/2, y, -z-1/2'
'x+1/2, -y, z-1/2'
'-x+1/2, y+1/2, z'

loop_
_atom_site_label
_atom_site_type_symbol
_atom_site_fract_x
_atom_site_fract_y
_atom_site_fract_z
_atom_site_U_iso_or_equiv
_atom_site_adp_type
_atom_site_occupancy
_atom_site_symmetry_multiplicity
_atom_site_calc_flag
_atom_site_refinement_flags
Cu1 Cu 0.5000 0.5000 0.5000 0.01309(19) Uani 1 4 d S
K1 K 0.5000 0.17377(7) 0.54702(9) 0.0298(2) Uani 1 2 d S
F1 F 0.33011(7) 0.41212(14) 0.71783(14) 0.0267(4) Uani 1 1 d .
F2 F 0.32133(8) 0.25750(14) 0.60200(17) 0.0311(4) Uani 1 1 d .
F3 F 0.25773(7) 0.40767(15) 0.57099(15) 0.0274(4) Uani 1 1 d .
F4 F 0.30425(7) 0.36361(15) 0.33573(15) 0.0264(4) Uani 1 1 d .
F5 F 0.38110(8) 0.24520(13) 0.39656(18) 0.0298(4) Uani 1 1 d .
F6 F 0.40628(7) 0.40263(14) 0.29523(15) 0.0249(4) Uani 1 1 d .
O1 O 0.43231(8) 0.39647(14) 0.55762(16) 0.0169(3) Uani 1 1 d .
O2 O 0.5000 0.1104(5) 0.2959(4) 0.0605(12) Uani 1 2 d SU
H2A H 0.5385 0.1431 0.2569 0.091 Uiso 0.50 1 d P
O3 O 0.39931(17) 0.0000 0.5000 0.0334(7) Uani 1 2 d S
H3B H 0.3718 -0.0182 0.5739 0.050 Uiso 0.50 1 calc P
H3A H 0.3718 0.0182 0.4261 0.050 Uiso 0.50 1 calc P
C1 C 0.37228(11) 0.4279(2) 0.5099(2) 0.0149(4) Uani 1 1 d .
C2 C 0.36493(12) 0.3607(2) 0.3826(2) 0.0204(5) Uani 1 1 d .
C3 C 0.31929(11) 0.3767(2) 0.6004(2) 0.0201(5) Uani 1 1 d .

loop_
_atom_site_aniso_label
_atom_site_aniso_U_11
_atom_site_aniso_U_22
_atom_site_aniso_U_33
_atom_site_aniso_U_23
_atom_site_aniso_U_13
_atom_site_aniso_U_12
Cu1 0.0064(3) 0.0110(3) 0.0219(3) -0.00299(18) 0.000 0.000
K1 0.0222(4) 0.0238(4) 0.0434(5) -0.0140(3) 0.000 0.000
F1 0.0200(7) 0.0390(9) 0.0211(8) 0.0041(6) 0.0017(6) -0.0009(6)
F2 0.0249(8) 0.0223(8) 0.0461(10) 0.0080(7) 0.0028(7) -0.0080(6)
F3 0.0077(7) 0.0431(9) 0.0315(8) 0.0073(7) 0.0008(6) -0.0019(6)
F4 0.0145(7) 0.0332(9) 0.0317(8) -0.0123(7) -0.0056(6) -0.0044(6)
F5 0.0238(8) 0.0170(7) 0.0484(10) -0.0135(7) -0.0009(7) -0.0020(6)
F6 0.0183(7) 0.0312(8) 0.0252(7) -0.0101(6) 0.0056(6) -0.0020(6)
O1 0.0079(7) 0.0149(7) 0.0279(9) 0.0002(6) -0.0019(6) 0.0003(6)
O2 0.0205(15) 0.120(3) 0.0408(18) -0.034(2) 0.000 0.000
O3 0.0323(16) 0.0228(14) 0.0452(18) 0.0028(11) 0.000 0.000
C1 0.0094(10) 0.0138(10) 0.0213(11) -0.0018(8) 0.0000(8) -0.0011(8)
C2 0.0141(10) 0.0183(10) 0.0288(12) -0.0079(9) -0.0003(9) -0.0020(8)
C3 0.0105(10) 0.0236(11) 0.0263(12) 0.0034(9) -0.0010(9) -0.0015(8)

loop_
_atom_type_symbol
_atom_type_description
_atom_type_scat_dispersion_real
_atom_type_scat_dispersion_imag
_atom_type_scat_source
C C 0.0033 0.0016 'International Tables Vol C Tables 4.2.6.8 and 6.1.1.4'
H H 0.0000 0.0000 'International Tables Vol C Tables 4.2.6.8 and 6.1.1.4'
O O 0.0106 0.0060 'International Tables Vol C Tables 4.2.6.8 and 6.1.1.4'
F F 0.0171 0.0103 'International Tables Vol C Tables 4.2.6.8 and 6.1.1.4'
K K 0.2009 0.2494 'International Tables Vol C Tables 4.2.6.8 and 6.1.1.4'
Cu Cu 0.3201 1.2651 'International Tables Vol C Tables 4.2.6.8 and 6.1.1.4'

loop_
_geom_angle_atom_site_label_1
_geom_angle_atom_site_label_2
_geom_angle_atom_site_label_3
_geom_angle
_geom_angle_site_symmetry_1
_geom_angle_site_symmetry_3
O1 Cu1 O1 87.22(10) 9_666 12_655
O1 Cu1 O1 92.78(10) 9_666 4_566
O1 Cu1 O1 180.0 12_655 4_566
O1 Cu1 O1 179.999(1) 9_666 .
O1 Cu1 O1 92.78(10) 12_655 .
O1 Cu1 O1 87.22(10) 4_566 .
O1 Cu1 K1 130.36(5) 9_666 .
O1 Cu1 K1 49.64(5) 12_655 .
O1 Cu1 K1 130.36(5) 4_566 .
O1 Cu1 K1 49.64(5) . .
O1 Cu1 K1 49.64(5) 9_666 9_666
O1 Cu1 K1 130.36(5) 12_655 9_666
O1 Cu1 K1 49.64(5) 4_566 9_666
O1 Cu1 K1 130.36(5) . 9_666
K1 Cu1 K1 180.0 . 9_666
O2 K1 O1 105.19(11) . .
O2 K1 O1 105.19(11) . 12_655
O1 K1 O1 57.80(7) . 12_655
O2 K1 O3 69.97(8) . 9_656
O1 K1 O3 160.89(6) . 9_656
O1 K1 O3 104.76(6) 12_655 9_656
O2 K1 O3 69.97(8) . .
O1 K1 O3 104.76(6) . .
O1 K1 O3 160.89(6) 12_655 .
O3 K1 O3 91.13(10) 9_656 .
O2 K1 F5 63.40(6) . .
O1 K1 F5 53.20(4) . .
O1 K1 F5 100.21(5) 12_655 .
O3 K1 F5 131.30(5) 9_656 .
O3 K1 F5 60.86(5) . .
O2 K1 F5 63.40(6) . 12_655
O1 K1 F5 100.21(5) . 12_655
O1 K1 F5 53.20(4) 12_655 12_655
O3 K1 F5 60.86(5) 9_656 12_655
O3 K1 F5 131.30(5) . 12_655
F5 K1 F5 106.86(8) . 12_655
O2 K1 F6 133.98(8) . 2_655
O1 K1 F6 117.60(5) . 2_655
O1 K1 F6 85.26(5) 12_655 2_655
O3 K1 F6 64.05(4) 9_656 2_655
O3 K1 F6 111.66(5) . 2_655
F5 K1 F6 160.02(5) . 2_655
F5 K1 F6 91.86(5) 12_655 2_655
O2 K1 F6 133.98(8) . 11_566
O1 K1 F6 85.26(5) . 11_566
O1 K1 F6 117.60(5) 12_655 11_566
O3 K1 F6 111.66(5) 9_656 11_566
O3 K1 F6 64.05(4) . 11_566
F5 K1 F6 91.86(5) . 11_566
F5 K1 F6 160.02(5) 12_655 11_566
F6 K1 F6 68.79(6) 2_655 11_566
O2 K1 Cu1 96.99(12) . .
O1 K1 Cu1 30.57(3) . .
O1 K1 Cu1 30.57(3) 12_655 .
O3 K1 Cu1 130.37(5) 9_656 .
O3 K1 Cu1 130.37(5) . .
F5 K1 Cu1 70.39(3) . .
F5 K1 Cu1 70.39(3) 12_655 .
F6 K1 Cu1 110.97(3) 2_655 .
F6 K1 Cu1 110.97(3) 11_566 .
O2 K1 K1 60.71(12) . 9_656
O1 K1 K1 148.95(4) . 9_656
O1 K1 K1 148.95(4) 12_655 9_656
O3 K1 K1 45.57(5) 9_656 9_656
O3 K1 K1 45.57(5) . 9_656
F5 K1 K1 97.10(4) . 9_656
F5 K1 K1 97.10(4) 12_655 9_656
F6 K1 K1 87.20(4) 2_655 9_656
F6 K1 K1 87.20(4) 11_566 9_656
Cu1 K1 K1 157.69(4) . 9_656
C2 F5 K1 120.79(14) . .
C2 F6 K1 144.28(13) . 2_654
C1 O1 Cu1 111.66(14) . .
C1 O1 K1 129.86(13) . .
Cu1 O1 K1 99.79(7) . .
K1 O2 H2A 108.8 . .
K1 O3 K1 88.87(10) 9_656 .
K1 O3 H3B 113.8 9_656 .
K1 O3 H3B 113.8 . .
K1 O3 H3A 113.8 9_656 .
K1 O3 H3A 113.8 . .
H3B O3 H3A 111.1 . .
O1 C1 C3 107.00(18) . .
O1 C1 C2 106.60(18) . .
C3 C1 C2 107.27(19) . .
O1 C1 C1 107.64(13) . 4_566
C3 C1 C1 116.46(18) . 4_566
C2 C1 C1 111.4(2) . 4_566
F4 C2 F6 108.1(2) . .
F4 C2 F5 107.03(19) . .
F6 C2 F5 105.12(19) . .
F4 C2 C1 113.82(19) . .
F6 C2 C1 112.14(18) . .
F5 C2 C1 110.1(2) . .
F1 C3 F2 106.3(2) . .
F1 C3 F3 107.4(2) . .
F2 C3 F3 106.92(19) . .
F1 C3 C1 111.10(19) . .
F2 C3 C1 110.7(2) . .
F3 C3 C1 114.1(2) . .

loop_
_geom_bond_atom_site_label_1
_geom_bond_atom_site_label_2
_geom_bond_distance
_geom_bond_site_symmetry_2
Cu1 O1 1.9052(16) 9_666
Cu1 O1 1.9052(16) 12_655
Cu1 O1 1.9052(16) 4_566
Cu1 O1 1.9052(16) .
Cu1 K1 3.6915(13) .
Cu1 K1 3.6916(13) 9_666
K1 O2 2.778(4) .
K1 O1 2.8545(18) .
K1 O1 2.8546(18) 12_655
K1 O3 2.874(3) 9_656
K1 O3 2.874(3) .
K1 F5 3.0171(19) .
K1 F5 3.0171(19) 12_655
K1 F6 3.3810(18) 2_655
K1 F6 3.3810(18) 11_566
K1 K1 4.0237(18) 9_656
F1 C3 1.335(3) .
F2 C3 1.337(3) .
F3 C3 1.339(3) .
F4 C2 1.335(3) .
F5 C2 1.344(3) .
F6 C2 1.343(3) .
F6 K1 3.3809(18) 2_654
O1 C1 1.371(3) .
O2 H2A 0.9610 .
O3 K1 2.874(3) 9_656
O3 H3B 0.9900 .
O3 H3A 0.9900 .
C1 C3 1.560(3) .
C1 C2 1.564(3) .
C1 C1 1.631(5) 4_566

loop_
_geom_hbond_atom_site_label_D
_geom_hbond_atom_site_label_H
_geom_hbond_atom_site_label_A
_geom_hbond_distance_DH
_geom_hbond_distance_HA
_geom_hbond_distance_DA
_geom_hbond_angle_DHA
_geom_hbond_site_symmetry_A
O2 H2A O1 0.96 2.26 2.899(4) 123.4 2_654
O2 H2A F5 0.96 2.50 3.052(3) 116.8 12_655
O3 H3A F1 0.99 2.51 3.474(2) 164.7 11_565

loop_
_geom_torsion_atom_site_label_1
_geom_torsion_atom_site_label_2
_geom_torsion_atom_site_label_3
_geom_torsion_atom_site_label_4
_geom_torsion
_geom_torsion_site_symmetry_1
_geom_torsion_site_symmetry_4
O1 Cu1 K1 O2 -71.84(7) 9_666 .
O1 Cu1 K1 O2 -108.16(7) 12_655 .
O1 Cu1 K1 O2 71.84(7) 4_566 .
O1 Cu1 K1 O2 108.16(7) . .
K1 Cu1 K1 O2 0(7) 9_666 .
O1 Cu1 K1 O1 180.0 9_666 .
O1 Cu1 K1 O1 143.68(14) 12_655 .
O1 Cu1 K1 O1 -36.32(14) 4_566 .
K1 Cu1 K1 O1 -108(3) 9_666 .
O1 Cu1 K1 O1 36.32(14) 9_666 12_655
O1 Cu1 K1 O1 180.0 4_566 12_655
O1 Cu1 K1 O1 -143.68(14) . 12_655
K1 Cu1 K1 O1 108(3) 9_666 12_655
O1 Cu1 K1 O3 -2.25(9) 9_666 9_656
O1 Cu1 K1 O3 -38.57(8) 12_655 9_656
O1 Cu1 K1 O3 141.43(8) 4_566 9_656
O1 Cu1 K1 O3 177.75(9) . 9_656
K1 Cu1 K1 O3 70(2) 9_666 9_656
O1 Cu1 K1 O3 -141.43(8) 9_666 .
O1 Cu1 K1 O3 -177.75(9) 12_655 .
O1 Cu1 K1 O3 2.25(9) 4_566 .
O1 Cu1 K1 O3 38.57(8) . .
K1 Cu1 K1 O3 -70(2) 9_666 .
O1 Cu1 K1 F5 -130.33(8) 9_666 .
O1 Cu1 K1 F5 -166.65(8) 12_655 .
O1 Cu1 K1 F5 13.35(8) 4_566 .
O1 Cu1 K1 F5 49.67(8) . .
K1 Cu1 K1 F5 -58(3) 9_666 .
O1 Cu1 K1 F5 -13.35(8) 9_666 12_655
O1 Cu1 K1 F5 -49.67(8) 12_655 12_655
O1 Cu1 K1 F5 130.33(8) 4_566 12_655
O1 Cu1 K1 F5 166.65(8) . 12_655
K1 Cu1 K1 F5 58(3) 9_666 12_655
O1 Cu1 K1 F6 70.93(8) 9_666 2_655
O1 Cu1 K1 F6 34.61(7) 12_655 2_655
O1 Cu1 K1 F6 -145.39(7) 4_566 2_655
O1 Cu1 K1 F6 -109.07(8) . 2_655
K1 Cu1 K1 F6 143(3) 9_666 2_655
O1 Cu1 K1 F6 145.39(7) 9_666 11_566
O1 Cu1 K1 F6 109.07(8) 12_655 11_566
O1 Cu1 K1 F6 -70.93(8) 4_566 11_566
O1 Cu1 K1 F6 -34.61(7) . 11_566
K1 Cu1 K1 F6 -143(3) 9_666 11_566
O1 Cu1 K1 K1 -71.84(7) 9_666 9_656
O1 Cu1 K1 K1 -108.16(7) 12_655 9_656
O1 Cu1 K1 K1 71.84(7) 4_566 9_656
O1 Cu1 K1 K1 108.16(7) . 9_656
K1 Cu1 K1 K1 0.0(17) 9_666 9_656
O2 K1 F5 C2 -118.6(2) . .
O1 K1 F5 C2 19.17(16) . .
O1 K1 F5 C2 -16.64(18) 12_655 .
O3 K1 F5 C2 -136.82(17) 9_656 .
O3 K1 F5 C2 160.54(19) . .
F5 K1 F5 C2 -71.09(18) 12_655 .
F6 K1 F5 C2 87.8(2) 2_655 .
F6 K1 F5 C2 101.84(17) 11_566 .
Cu1 K1 F5 C2 -9.79(16) . .
K1 K1 F5 C2 -170.76(17) 9_656 .
O1 Cu1 O1 C1 -154(14) 9_666 .
O1 Cu1 O1 C1 -167.06(11) 12_655 .
O1 Cu1 O1 C1 12.94(11) 4_566 .
K1 Cu1 O1 C1 -140.20(17) . .
K1 Cu1 O1 C1 39.80(17) 9_666 .
O1 Cu1 O1 K1 -13(14) 9_666 .
O1 Cu1 O1 K1 -26.87(10) 12_655 .
O1 Cu1 O1 K1 153.13(10) 4_566 .
K1 Cu1 O1 K1 180.0 9_666 .
O2 K1 O1 C1 51.42(19) . .
O1 K1 O1 C1 150.05(16) 12_655 .
O3 K1 O1 C1 123.9(2) 9_656 .
O3 K1 O1 C1 -21.39(18) . .
F5 K1 O1 C1 12.93(16) . .
F5 K1 O1 C1 116.43(18) 12_655 .
F6 K1 O1 C1 -146.03(17) 2_655 .
F6 K1 O1 C1 -82.96(18) 11_566 .
Cu1 K1 O1 C1 129.2(2) . .
K1 K1 O1 C1 -6.4(2) 9_656 .
O2 K1 O1 Cu1 -77.77(9) . .
O1 K1 O1 Cu1 20.86(8) 12_655 .
O3 K1 O1 Cu1 -5.2(2) 9_656 .
O3 K1 O1 Cu1 -150.58(6) . .
F5 K1 O1 Cu1 -116.26(9) . .
F5 K1 O1 Cu1 -12.76(7) 12_655 .
F6 K1 O1 Cu1 84.78(7) 2_655 .
F6 K1 O1 Cu1 147.85(7) 11_566 .
K1 K1 O1 Cu1 -135.63(9) 9_656 .
O2 K1 O3 K1 68.17(10) . 9_656
O1 K1 O3 K1 169.26(6) . 9_656
O1 K1 O3 K1 146.62(17) 12_655 9_656
O3 K1 O3 K1 0.0 9_656 9_656
F5 K1 O3 K1 138.14(5) . 9_656
F5 K1 O3 K1 50.88(6) 12_655 9_656
F6 K1 O3 K1 -62.41(4) 2_655 9_656
F6 K1 O3 K1 -113.64(4) 11_566 9_656
Cu1 K1 O3 K1 150.12(6) . 9_656
Cu1 O1 C1 C3 -157.03(15) . .
K1 O1 C1 C3 78.2(2) . .
Cu1 O1 C1 C2 88.44(18) . .
K1 O1 C1 C2 -36.3(2) . .
Cu1 O1 C1 C1 -31.2(2) . 4_566
K1 O1 C1 C1 -155.89(15) . 4_566
K1 F6 C2 F4 -88.2(3) 2_654 .
K1 F6 C2 F5 25.9(3) 2_654 .
K1 F6 C2 C1 145.54(17) 2_654 .
K1 F5 C2 F4 -167.23(13) . .
K1 F5 C2 F6 77.9(2) . .
K1 F5 C2 C1 -43.0(2) . .
O1 C1 C2 F4 167.87(19) . .
C3 C1 C2 F4 53.5(3) . .
C1 C1 C2 F4 -75.0(2) 4_566 .
O1 C1 C2 F6 -69.0(2) . .
C3 C1 C2 F6 176.68(19) . .
C1 C1 C2 F6 48.2(2) 4_566 .
O1 C1 C2 F5 47.7(2) . .
C3 C1 C2 F5 -66.6(2) . .
C1 C1 C2 F5 164.84(13) 4_566 .
O1 C1 C3 F1 53.9(3) . .
C2 C1 C3 F1 167.94(19) . .
C1 C1 C3 F1 -66.5(3) 4_566 .
O1 C1 C3 F2 -64.0(2) . .
C2 C1 C3 F2 50.1(2) . .
C1 C1 C3 F2 175.6(2) 4_566 .
O1 C1 C3 F3 175.4(2) . .
C2 C1 C3 F3 -70.5(3) . .
C1 C1 C3 F3 55.0(3) 4_566 .
